data_7009190
loop_
_publ_author_name
'Chowdhury, Shubhamoy'
'Patra, Goutam K.'
'Drew, Michael G. B.'
'Chattopadhyay, Nitin'
'Datta, Dipankar'

_publ_section_title
;
 New photoluminescent CuIN4 chromophores. Stabilisation of copper(I) by
 unconjugated diimines
;
_journal_issue 3
_journal_name_full 'Journal of the Chemical Society, Dalton Transactions'
_journal_page_first 235
_journal_paper_doi 10.1039/a909224b
_journal_year 2000
_chemical_formula_sum 'C32 H32 Cl Cu N4 O4'
_chemical_formula_weight 635.60
_chemical_name_systematic
; 
 ? 
;
_space_group_IT_number 15
_symmetry_cell_setting monoclinic
_symmetry_space_group_name_Hall '-C 2yc'
_symmetry_space_group_name_H-M 'C 1 2/c 1'
_atom_sites_solution_hydrogens geom
_atom_sites_solution_primary direct
_atom_sites_solution_secondary difmap
_audit_creation_method SHELXL-97
_cell_angle_alpha 90.00
_cell_angle_beta 113.514(10)
_cell_angle_gamma 90.00
_cell_formula_units_Z 8
_cell_length_a 17.75(2)
_cell_length_b 18.316(19)
_cell_length_c 20.84(2)
_cell_measurement_reflns_used all
_cell_measurement_temperature 293(2)
_cell_volume 6213(11)
_computing_cell_refinement XDS
_computing_data_collection 'XDS (Kabsch, 1991)'
_computing_data_reduction XDS
_computing_molecular_graphics PLATON(Spek,1994)
_computing_structure_refinement 'SHELXL-93 (Sheldrick, 1993)'
_computing_structure_solution 'SHELXS-86 (Sheldrick, 1990)'
_diffrn_ambient_temperature 293(2)
_diffrn_measurement_device 'Marresearch Image Plate'
_diffrn_measurement_method '95 frames at 2^o intervals, counting time 2 min.'
_diffrn_radiation_monochromator graphite
_diffrn_radiation_source 'fine-focus sealed tube'
_diffrn_radiation_type MoK\a
_diffrn_radiation_wavelength 0.71073
_diffrn_reflns_av_R_equivalents 0.0504
_diffrn_reflns_av_sigmaI/netI 0.1382
_diffrn_reflns_limit_h_max 21
_diffrn_reflns_limit_h_min 0
_diffrn_reflns_limit_k_max 22
_diffrn_reflns_limit_k_min -22
_diffrn_reflns_limit_l_max 23
_diffrn_reflns_limit_l_min -24
_diffrn_reflns_number 8306
_diffrn_reflns_theta_max 25.98
_diffrn_reflns_theta_min 2.22
_diffrn_standards_number n/a
_exptl_absorpt_coefficient_mu 0.831
_exptl_absorpt_correction_type none
_exptl_crystal_density_diffrn 1.359
_exptl_crystal_density_method 'not measured'
_exptl_crystal_F_000 2640
_exptl_crystal_size_max 0.25
_exptl_crystal_size_mid 0.25
_exptl_crystal_size_min 0.20
_refine_diff_density_max 0.440
_refine_diff_density_min -0.696
_refine_diff_density_rms 0.127
_refine_ls_extinction_coef 0.00003(14)
_refine_ls_extinction_expression Fc^*^=kFc[1+0.001xFc^2^\l^3^/sin(2\q)]^-1/4^
_refine_ls_extinction_method SHELXL
_refine_ls_goodness_of_fit_ref 0.785
_refine_ls_hydrogen_treatment mixed
_refine_ls_matrix_type full
_refine_ls_number_parameters 371
_refine_ls_number_reflns 5151
_refine_ls_number_restraints 20
_refine_ls_restrained_S_all 0.785
_refine_ls_R_factor_all 0.1736
_refine_ls_R_factor_gt 0.0731
_refine_ls_shift/su_max 0.000
_refine_ls_shift/su_mean 0.000
_refine_ls_structure_factor_coef Fsqd
_refine_ls_weighting_details 'w=1/[\s^2^(Fo^2^)+(0.1251P)^2^+0.0000P] where P=(Fo^2^+2Fc^2^)/3'
_refine_ls_weighting_scheme calc
_refine_ls_wR_factor_gt 0.1871
_refine_ls_wR_factor_ref 0.2193
_reflns_number_gt 1733
_reflns_number_total 5151
_reflns_threshold_expression >2sigma(I)
_cod_data_source_file a909224b.txt
_cod_data_source_block 1
_cod_depositor_comments
;
The following automatic conversions were performed:

'_refine_ls_weighting_scheme' value 'calc
w=1/[\s^2^(Fo^2^)+(0.1251P)^2^+0.0000P] where P=(Fo^2^+2Fc^2^)/3' was
changed to 'calc'. New tag '_refine_ls_weighting_details' was
created. The value of the new tag was set to
'w=1/[\s^2^(Fo^2^)+(0.1251P)^2^+0.0000P] where P=(Fo^2^+2Fc^2^)/3'.

Automatic conversion script
Id: cif_fix_values 3143 2015-03-26 13:38:13Z robertas 
;
_cod_original_cell_volume 6212(12)
_cod_original_sg_symbol_H-M C2/c
_cod_database_code 7009190

loop_
_symmetry_equiv_pos_as_xyz
'x, y, z'
'x, -y, z+1/2'
'x+1/2, y+1/2, z'
'x+1/2, -y+1/2, z+1/2'
'-x, -y, -z'
'-x, y, -z-1/2'
'-x+1/2, -y+1/2, -z'
'-x+1/2, y+1/2, -z-1/2'

loop_
_atom_site_label
_atom_site_type_symbol
_atom_site_fract_x
_atom_site_fract_y
_atom_site_fract_z
_atom_site_U_iso_or_equiv
_atom_site_adp_type
_atom_site_occupancy
_atom_site_calc_flag
_atom_site_refinement_flags
_atom_site_disorder_assembly
_atom_site_disorder_group
Cu1 Cu 0.5000 -0.00492(6) 0.7500 0.0717(4) Uani 1 d S . .
N1 N 0.4408(3) 0.0456(3) 0.8050(3) 0.0673(14) Uani 1 d . . .
C2 C 0.3614(4) 0.0064(4) 0.7876(4) 0.092(2) Uani 1 d . . .
H2A H 0.3708 -0.0377 0.8155 0.110 Uiso 1 calc R . .
H2B H 0.3239 0.0372 0.7990 0.110 Uiso 1 calc R . .
C3 C 0.3240(4) -0.0127(4) 0.7127(5) 0.092(3) Uani 1 d . . .
H3A H 0.3068 0.0313 0.6848 0.111 Uiso 1 calc R . .
H3B H 0.2758 -0.0430 0.7033 0.111 Uiso 1 calc R . .
N4 N 0.3857(3) -0.0534(3) 0.6934(3) 0.0759(16) Uani 1 d . . .
C11 C 0.4527(4) 0.0967(4) 0.8481(4) 0.0658(18) Uani 1 d . . .
H11 H 0.4131 0.1026 0.8664 0.079 Uiso 1 calc R . .
C12 C 0.5228(4) 0.1489(4) 0.8732(4) 0.0742(19) Uani 1 d . . .
C13 C 0.5302(5) 0.1965(5) 0.9250(4) 0.093(2) Uani 1 d . . .
H13 H 0.4922 0.1946 0.9453 0.112 Uiso 1 calc R . .
C14 C 0.5920(6) 0.2474(5) 0.9486(4) 0.105(3) Uani 1 d . . .
H14 H 0.5922 0.2822 0.9812 0.126 Uiso 1 calc R . .
C15 C 0.6537(5) 0.2473(4) 0.9245(5) 0.100(2) Uani 1 d . . .
H15 H 0.6978 0.2793 0.9430 0.120 Uiso 1 calc R . .
C16 C 0.6493(4) 0.1985(4) 0.8719(5) 0.092(2) Uani 1 d . . .
H16 H 0.6904 0.1979 0.8548 0.110 Uiso 1 calc R . .
C17 C 0.5840(4) 0.1511(4) 0.8452(4) 0.0730(19) Uani 1 d . . .
H17 H 0.5798 0.1201 0.8085 0.088 Uiso 1 calc R . .
C21 C 0.3572(4) -0.1067(4) 0.6496(4) 0.073(2) Uani 1 d . . .
H21 H 0.3009 -0.1149 0.6330 0.088 Uiso 1 calc R . .
C22 C 0.4029(4) -0.1544(4) 0.6239(4) 0.0689(18) Uani 1 d . . .
C23 C 0.4871(4) -0.1569(4) 0.6496(4) 0.077(2) Uani 1 d . . .
H23 H 0.5180 -0.1261 0.6860 0.093 Uiso 1 calc R . .
C24 C 0.5256(5) -0.2038(5) 0.6224(5) 0.097(2) Uani 1 d . . .
H24 H 0.5826 -0.2030 0.6388 0.117 Uiso 1 calc R . .
C25 C 0.4810(5) -0.2535(5) 0.5699(4) 0.096(2) Uani 1 d . . .
H25 H 0.5072 -0.2871 0.5524 0.115 Uiso 1 calc R . .
C26 C 0.3962(6) -0.2503(5) 0.5453(5) 0.115(3) Uani 1 d . . .
H26 H 0.3644 -0.2805 0.5085 0.138 Uiso 1 calc R . .
C27 C 0.3585(5) -0.2035(5) 0.5742(4) 0.096(2) Uani 1 d . . .
H27 H 0.3017 -0.2052 0.5598 0.115 Uiso 1 calc R . .
Cu2 Cu 0.5000 0.50752(6) 0.7500 0.0726(5) Uani 1 d S . .
N5 N 0.5190(3) 0.4241(3) 0.6902(3) 0.0687(15) Uani 1 d . . .
C41 C 0.5462(4) 0.4135(4) 0.6420(4) 0.076(2) Uani 1 d . . .
H41 H 0.5430 0.3665 0.6241 0.091 Uiso 1 calc R . .
C42 C 0.5817(4) 0.4708(4) 0.6136(4) 0.0700(18) Uani 1 d . . .
C7 C 0.4883(4) 0.3568(3) 0.7126(3) 0.077(2) Uani 1 d . . .
H7A H 0.4289 0.3546 0.6890 0.092 Uiso 1 calc R . .
H7B H 0.5109 0.3140 0.6994 0.092 Uiso 1 calc R . .
C43 C 0.6049(4) 0.5392(4) 0.6424(4) 0.082(2) Uani 1 d . . .
H43 H 0.5960 0.5526 0.6819 0.099 Uiso 1 calc R . .
C44 C 0.6402(4) 0.5866(4) 0.6135(4) 0.097(2) Uani 1 d . . .
H44 H 0.6560 0.6327 0.6329 0.117 Uiso 1 calc R . .
C45 C 0.6533(5) 0.5655(6) 0.5526(5) 0.107(3) Uani 1 d . . .
H45 H 0.6786 0.5974 0.5326 0.129 Uiso 1 calc R . .
C46 C 0.6297(7) 0.5019(6) 0.5258(6) 0.134(4) Uani 1 d . . .
H46 H 0.6366 0.4899 0.4851 0.161 Uiso 1 calc R . .
C47 C 0.5948(5) 0.4505(5) 0.5540(4) 0.104(3) Uani 1 d . . .
H47 H 0.5805 0.4044 0.5342 0.125 Uiso 1 calc R . .
C31 C 0.3443(5) 0.5989(4) 0.6550(4) 0.079(2) Uani 1 d . . .
H31 H 0.3264 0.6461 0.6406 0.095 Uiso 1 calc R . .
C32 C 0.2872(5) 0.5373(5) 0.6219(4) 0.089(2) Uani 1 d . . .
C33 C 0.2958(5) 0.4688(5) 0.6496(4) 0.082(2) Uani 1 d . . .
H33 H 0.3393 0.4593 0.6921 0.099 Uiso 1 calc R . .
C34 C 0.2431(6) 0.4143(5) 0.6171(5) 0.102(3) Uani 1 d . . .
H34 H 0.2510 0.3669 0.6344 0.123 Uiso 1 calc R . .
C35 C 0.1757(7) 0.4334(7) 0.5555(7) 0.129(4) Uani 1 d . . .
H35 H 0.1364 0.3980 0.5331 0.155 Uiso 1 calc R . .
C36 C 0.1666(8) 0.4941(8) 0.5304(7) 0.138(4) Uani 1 d . . .
H36 H 0.1237 0.5008 0.4869 0.165 Uiso 1 calc R . .
C37 C 0.2158(6) 0.5556(6) 0.5616(5) 0.122(3) Uani 1 d . . .
H37 H 0.2028 0.6030 0.5445 0.146 Uiso 1 calc R . .
N8 N 0.4177(4) 0.5901(3) 0.7028(3) 0.0856(18) Uani 1 d . . .
C9 C 0.4600(4) 0.6568(5) 0.7358(6) 0.149(4) Uani 1 d . . .
H9A H 0.4427 0.6951 0.7008 0.179 Uiso 1 calc R . .
H9B H 0.4408 0.6702 0.7717 0.179 Uiso 1 calc R . .
Cl1 Cl 0.22315(12) 0.75523(12) 0.71014(12) 0.0957(6) Uani 0.630(6) d PD A 1
O11 O 0.2996(7) 0.7885(8) 0.7365(7) 0.186(2) Uiso 0.630(6) d PD A 1
O12 O 0.1692(7) 0.7923(8) 0.7328(6) 0.186(2) Uiso 0.630(6) d PD A 1
O13 O 0.1909(9) 0.7554(9) 0.6382(6) 0.186(2) Uiso 0.630(6) d PD A 1
O14 O 0.2312(9) 0.6845(6) 0.7366(7) 0.186(2) Uiso 0.630(6) d PD A 1
Cl2 Cl 0.22315(12) 0.75523(12) 0.71014(12) 0.0957(6) Uani 0.370(6) d PD A 2
O21 O 0.2150(14) 0.7457(14) 0.6431(8) 0.186(2) Uiso 0.370(6) d PD A 2
O22 O 0.2899(11) 0.7155(12) 0.7569(10) 0.186(2) Uiso 0.370(6) d PD A 2
O23 O 0.1529(10) 0.7279(13) 0.7166(11) 0.186(2) Uiso 0.370(6) d PD A 2
O24 O 0.2312(14) 0.8281(8) 0.7310(10) 0.186(2) Uiso 0.370(6) d PD A 2

loop_
_atom_site_aniso_label
_atom_site_aniso_U_11
_atom_site_aniso_U_22
_atom_site_aniso_U_33
_atom_site_aniso_U_23
_atom_site_aniso_U_13
_atom_site_aniso_U_12
Cu1 0.0581(7) 0.0773(9) 0.0832(10) 0.000 0.0319(7) 0.000
N1 0.052(3) 0.075(4) 0.070(4) 0.007(3) 0.020(3) 0.004(3)
C2 0.066(4) 0.099(6) 0.118(8) -0.018(5) 0.046(5) -0.003(4)
C3 0.064(4) 0.090(6) 0.128(8) -0.016(5) 0.043(5) -0.002(4)
N4 0.063(3) 0.074(4) 0.090(5) 0.002(4) 0.029(3) 0.008(3)
C11 0.060(4) 0.069(5) 0.082(6) 0.002(4) 0.041(4) -0.001(3)
C12 0.076(4) 0.070(5) 0.066(5) 0.011(4) 0.017(4) 0.003(4)
C13 0.109(6) 0.091(6) 0.082(6) -0.005(5) 0.042(5) -0.010(5)
C14 0.120(7) 0.118(7) 0.080(6) -0.022(6) 0.043(5) -0.009(6)
C15 0.107(6) 0.091(6) 0.090(6) 0.017(6) 0.026(5) -0.012(5)
C16 0.072(5) 0.094(6) 0.106(7) 0.005(5) 0.031(5) 0.005(4)
C17 0.072(4) 0.071(5) 0.082(5) 0.005(4) 0.037(4) 0.007(4)
C21 0.065(4) 0.065(5) 0.086(6) 0.006(4) 0.026(4) -0.001(4)
C22 0.067(4) 0.067(4) 0.073(5) 0.003(4) 0.027(4) -0.003(4)
C23 0.067(4) 0.074(5) 0.095(6) -0.002(4) 0.038(4) -0.002(4)
C24 0.094(6) 0.106(7) 0.092(7) 0.006(6) 0.038(5) 0.003(5)
C25 0.093(6) 0.112(7) 0.088(6) 0.001(6) 0.041(5) 0.008(5)
C26 0.122(8) 0.120(7) 0.092(6) -0.022(6) 0.031(6) -0.001(6)
C27 0.095(6) 0.098(6) 0.082(6) -0.007(5) 0.021(5) 0.002(5)
Cu2 0.0726(7) 0.0665(8) 0.0805(10) 0.000 0.0324(7) 0.000
N5 0.068(3) 0.072(4) 0.068(4) -0.004(3) 0.030(3) -0.003(3)
C41 0.074(4) 0.067(5) 0.078(6) -0.011(4) 0.018(4) 0.008(4)
C42 0.073(4) 0.069(5) 0.060(5) -0.009(4) 0.018(4) 0.004(4)
C7 0.070(4) 0.078(5) 0.081(5) -0.003(4) 0.029(5) 0.006(4)
C43 0.081(5) 0.085(6) 0.077(6) 0.003(5) 0.028(4) 0.002(4)
C44 0.097(6) 0.091(6) 0.104(7) 0.016(5) 0.039(5) 0.013(5)
C45 0.081(6) 0.137(9) 0.117(9) 0.036(7) 0.054(6) 0.024(6)
C46 0.149(10) 0.150(11) 0.103(9) -0.009(8) 0.048(8) 0.002(8)
C47 0.103(6) 0.116(7) 0.088(7) -0.006(6) 0.032(5) 0.003(5)
C31 0.075(5) 0.074(5) 0.102(7) 0.023(5) 0.051(5) 0.016(4)
C32 0.083(5) 0.098(7) 0.076(6) -0.007(5) 0.022(5) 0.006(5)
C33 0.079(5) 0.078(5) 0.096(7) -0.008(5) 0.043(5) -0.002(5)
C34 0.090(6) 0.118(8) 0.095(8) -0.013(6) 0.035(6) 0.010(6)
C35 0.141(10) 0.134(10) 0.117(11) -0.029(8) 0.056(9) -0.022(9)
C36 0.135(9) 0.156(12) 0.115(10) 0.000(10) 0.042(8) -0.030(10)
C37 0.108(7) 0.159(10) 0.098(8) 0.025(7) 0.040(6) 0.024(7)
N8 0.082(4) 0.078(4) 0.098(5) 0.014(4) 0.037(4) -0.001(4)
C9 0.111(7) 0.099(7) 0.201(12) 0.032(8) 0.023(9) 0.007(5)
Cl1 0.0854(12) 0.1016(16) 0.0999(16) -0.0005(14) 0.0367(11) -0.0005(12)
Cl2 0.0854(12) 0.1016(16) 0.0999(16) -0.0005(14) 0.0367(11) -0.0005(12)

loop_
_atom_type_symbol
_atom_type_description
_atom_type_scat_dispersion_real
_atom_type_scat_dispersion_imag
_atom_type_scat_source
C C 0.0033 0.0016 'International Tables Vol C Tables 4.2.6.8 and 6.1.1.4'
H H 0.0000 0.0000 'International Tables Vol C Tables 4.2.6.8 and 6.1.1.4'
N N 0.0061 0.0033 'International Tables Vol C Tables 4.2.6.8 and 6.1.1.4'
O O 0.0106 0.0060 'International Tables Vol C Tables 4.2.6.8 and 6.1.1.4'
Cu Cu 0.3201 1.2651 'International Tables Vol C Tables 4.2.6.8 and 6.1.1.4'
Cl Cl 0.1484 0.1585 'International Tables Vol C Tables 4.2.6.8 and 6.1.1.4'

loop_
_geom_angle_atom_site_label_1
_geom_angle_atom_site_label_2
_geom_angle_atom_site_label_3
_geom_angle
_geom_angle_site_symmetry_1
_geom_angle_site_symmetry_3
_geom_angle_publ_flag
N1 Cu1 N1 126.6(3) 6_657 . ?
N1 Cu1 N4 118.2(2) 6_657 . ?
N1 Cu1 N4 84.8(2) . . ?
N1 Cu1 N4 84.8(2) 6_657 6_657 ?
N1 Cu1 N4 118.2(2) . 6_657 ?
N4 Cu1 N4 129.8(3) . 6_657 ?
C11 N1 C2 113.9(5) . . ?
C11 N1 Cu1 139.1(4) . . ?
C2 N1 Cu1 107.0(4) . . ?
C3 C2 N1 110.7(6) . . ?
C2 C3 N4 109.4(6) . . ?
C21 N4 C3 116.1(6) . . ?
C21 N4 Cu1 137.4(4) . . ?
C3 N4 Cu1 106.5(4) . . ?
N1 C11 C12 127.6(6) . . ?
C13 C12 C17 117.5(7) . . ?
C13 C12 C11 119.8(7) . . ?
C17 C12 C11 122.7(7) . . ?
C12 C13 C14 122.3(7) . . ?
C13 C14 C15 120.4(8) . . ?
C14 C15 C16 119.1(8) . . ?
C17 C16 C15 119.8(7) . . ?
C16 C17 C12 120.6(7) . . ?
N4 C21 C22 127.1(6) . . ?
C27 C22 C23 119.0(7) . . ?
C27 C22 C21 116.5(7) . . ?
C23 C22 C21 124.4(7) . . ?
C24 C23 C22 120.7(7) . . ?
C23 C24 C25 121.1(7) . . ?
C26 C25 C24 117.1(7) . . ?
C27 C26 C25 120.9(8) . . ?
C22 C27 C26 120.9(8) . . ?
N8 Cu2 N8 85.5(4) 6_657 . ?
N8 Cu2 N5 124.9(2) 6_657 . ?
N8 Cu2 N5 120.4(2) . . ?
N8 Cu2 N5 120.4(2) 6_657 6_657 ?
N8 Cu2 N5 124.9(2) . 6_657 ?
N5 Cu2 N5 85.6(3) . 6_657 ?
C41 N5 C7 114.5(5) . . ?
C41 N5 Cu2 140.9(5) . . ?
C7 N5 Cu2 104.6(4) . . ?
N5 C41 C42 124.1(6) . . ?
C43 C42 C47 120.1(7) . . ?
C43 C42 C41 125.2(7) . . ?
C47 C42 C41 114.7(7) . . ?
C7 C7 N5 110.7(4) 6_657 . ?
C44 C43 C42 120.1(7) . . ?
C43 C44 C45 119.5(8) . . ?
C46 C45 C44 119.3(9) . . ?
C45 C46 C47 123.8(11) . . ?
C46 C47 C42 117.2(9) . . ?
N8 C31 C32 123.5(7) . . ?
C33 C32 C37 120.0(9) . . ?
C33 C32 C31 124.1(8) . . ?
C37 C32 C31 115.6(9) . . ?
C34 C33 C32 122.0(8) . . ?
C33 C34 C35 116.2(10) . . ?
C36 C35 C34 122.7(13) . . ?
C35 C36 C37 125.6(14) . . ?
C36 C37 C32 112.7(10) . . ?
C31 N8 C9 115.5(6) . . ?
C31 N8 Cu2 139.6(5) . . ?
C9 N8 Cu2 104.9(5) . . ?
C9 C9 N8 118.6(6) 6_657 . ?
O13 Cl1 O11 110.3(8) . . ?
O13 Cl1 O14 111.5(8) . . ?
O11 Cl1 O14 108.9(7) . . ?
O13 Cl1 O12 108.9(8) . . ?
O11 Cl1 O12 110.2(8) . . ?
O14 Cl1 O12 107.0(7) . . ?
O21 Cl2 O24 113.6(12) . . ?
O21 Cl2 O23 108.7(12) . . ?
O24 Cl2 O23 107.2(9) . . ?
O21 Cl2 O22 111.2(11) . . ?
O24 Cl2 O22 109.1(11) . . ?
O23 Cl2 O22 106.6(10) . . ?

loop_
_geom_bond_atom_site_label_1
_geom_bond_atom_site_label_2
_geom_bond_distance
_geom_bond_site_symmetry_2
_geom_bond_publ_flag
Cu1 N1 2.058(5) 6_657 ?
Cu1 N1 2.058(5) . ?
Cu1 N4 2.094(6) . ?
Cu1 N4 2.094(6) 6_657 ?
N1 C11 1.256(7) . ?
N1 C2 1.492(8) . ?
C2 C3 1.474(10) . ?
C3 N4 1.507(8) . ?
N4 C21 1.293(8) . ?
C11 C12 1.489(9) . ?
C12 C13 1.351(9) . ?
C12 C17 1.425(8) . ?
C13 C14 1.373(10) . ?
C14 C15 1.375(11) . ?
C15 C16 1.392(10) . ?
C16 C17 1.375(9) . ?
C21 C22 1.433(8) . ?
C22 C27 1.360(9) . ?
C22 C23 1.373(8) . ?
C23 C24 1.356(9) . ?
C24 C25 1.399(10) . ?
C25 C26 1.384(11) . ?
C26 C27 1.368(10) . ?
Cu2 N8 2.060(6) 6_657 ?
Cu2 N8 2.060(6) . ?
Cu2 N5 2.082(5) . ?
Cu2 N5 2.082(5) 6_657 ?
N5 C41 1.292(7) . ?
N5 C7 1.495(7) . ?
C41 C42 1.465(9) . ?
C42 C43 1.379(9) . ?
C42 C47 1.402(9) . ?
C7 C7 1.444(12) 6_657 ?
C43 C44 1.346(9) . ?
C44 C45 1.432(11) . ?
C45 C46 1.287(11) . ?
C46 C47 1.381(12) . ?
C31 N8 1.295(8) . ?
C31 C32 1.488(10) . ?
C32 C33 1.364(10) . ?
C32 C37 1.425(10) . ?
C33 C34 1.351(10) . ?
C34 C35 1.406(12) . ?
C35 C36 1.211(12) . ?
C36 C37 1.415(13) . ?
N8 C9 1.454(9) . ?
C9 C9 1.302(15) 6_657 ?
Cl1 O13 1.376(11) . ?
Cl1 O11 1.385(10) . ?
Cl1 O14 1.393(10) . ?
Cl1 O12 1.401(9) . ?
Cl2 O21 1.358(13) . ?
Cl2 O24 1.393(13) . ?
Cl2 O23 1.398(13) . ?
Cl2 O22 1.400(13) . ?
